data_1565477
loop_
_publ_author_name
'Zhuravlev, Konstantin P.'
'Tsaryuk, Vera I.'
'Vologzhanina, Anna V.'
'Dorovatovskii, Pavel V.'
'Zubavichus, Yan V.'
'Kudryashova, Valentina A.'
'Klemenkova, Zinaida S.'

_publ_section_title
;
 Structural peculiarities and luminescence of europium
 dipivaloylmethanates with 2,2&#x2032;-bipyridine derivatives.
 Polymorphism of [Eu(DPM)3Bpy]
;
_journal_name_full 'Inorganica Chimica Acta'
_journal_page_first 119294
_journal_paper_doi 10.1016/j.ica.2019.119294
_journal_volume 502
_journal_year 2020
_chemical_formula_moiety 'C43 H65 N2 O6 Tb'
_chemical_formula_sum 'C43 H65 N2 O6 Tb'
_chemical_formula_weight 864.89
_space_group_crystal_system orthorhombic
_space_group_IT_number 33
_space_group_name_Hall 'P 2c -2n'
_space_group_name_H-M_alt 'P n a 21'
_atom_sites_solution_hydrogens geom
_cell_angle_alpha 90
_cell_angle_beta 90
_cell_angle_gamma 90
_cell_formula_units_Z 8
_cell_length_a 28.015(3)
_cell_length_b 24.423(3)
_cell_length_c 12.9837(14)
_cell_measurement_reflns_used 9813
_cell_measurement_temperature 120
_cell_measurement_theta_max 30.06
_cell_measurement_theta_min 2.30
_cell_volume 8883.6(17)
_computing_molecular_graphics 'Olex2 (Dolomanov et al., 2009)'
_computing_publication_material 'Olex2 (Dolomanov et al., 2009)'
_computing_structure_refinement 'XL (Sheldrick, 2008)'
_diffrn_ambient_temperature 120
_diffrn_detector_area_resol_mean 8
_diffrn_measured_fraction_theta_full 1.000
_diffrn_measured_fraction_theta_max 0.997
_diffrn_measurement_device_type apex
_diffrn_measurement_method '\w and \f scans'
_diffrn_radiation_monochromator graphite
_diffrn_radiation_type MoK\a
_diffrn_radiation_wavelength 0.71073
_diffrn_reflns_av_R_equivalents 0.1551
_diffrn_reflns_av_unetI/netI 0.1005
_diffrn_reflns_Laue_measured_fraction_full 1.000
_diffrn_reflns_Laue_measured_fraction_max 0.997
_diffrn_reflns_limit_h_max 39
_diffrn_reflns_limit_h_min -39
_diffrn_reflns_limit_k_max 34
_diffrn_reflns_limit_k_min -34
_diffrn_reflns_limit_l_max 18
_diffrn_reflns_limit_l_min -18
_diffrn_reflns_number 155430
_diffrn_reflns_point_group_measured_fraction_full 1.000
_diffrn_reflns_point_group_measured_fraction_max 0.996
_diffrn_reflns_theta_full 28.000
_diffrn_reflns_theta_max 30.145
_diffrn_reflns_theta_min 1.106
_diffrn_source 'sealed tube'
_exptl_absorpt_coefficient_mu 1.636
_exptl_absorpt_correction_T_max 0.864
_exptl_absorpt_correction_T_min 0.672
_exptl_absorpt_correction_type multi-scan
_exptl_absorpt_process_details 'SADABS (Sheldrick, 1998)'
_exptl_crystal_colour colourless
_exptl_crystal_colour_primary colourless
_exptl_crystal_density_diffrn 1.293
_exptl_crystal_density_meas .
_exptl_crystal_description prism
_exptl_crystal_F_000 3600
_exptl_crystal_size_max 0.13
_exptl_crystal_size_mid 0.12
_exptl_crystal_size_min 0.07
_refine_diff_density_max 3.424
_refine_diff_density_min -2.295
_refine_diff_density_rms 0.144
_refine_ls_abs_structure_details
;
 Flack x determined using 7321 quotients [(I+)-(I-)]/[(I+)+(I-)]
 (Parsons, Flack and Wagner, Acta Cryst. B69 (2013) 249-259).
;
_refine_ls_abs_structure_Flack -0.014(6)
_refine_ls_extinction_coef .
_refine_ls_extinction_method none
_refine_ls_goodness_of_fit_ref 1.014
_refine_ls_hydrogen_treatment constr
_refine_ls_matrix_type full
_refine_ls_number_parameters 972
_refine_ls_number_reflns 26150
_refine_ls_number_restraints 28
_refine_ls_restrained_S_all 1.015
_refine_ls_R_factor_all 0.1153
_refine_ls_R_factor_gt 0.0776
_refine_ls_shift/su_max 0.002
_refine_ls_shift/su_mean 0.000
_refine_ls_structure_factor_coef Fsqd
_refine_ls_weighting_details 'w=1/[\s^2^(Fo^2^)+(0.0100P)^2^+50.1223P] where P=(Fo^2^+2Fc^2^)/3'
_refine_ls_weighting_scheme calc
_refine_ls_wR_factor_gt 0.1052
_refine_ls_wR_factor_ref 0.1155
_reflns_Friedel_coverage 0.919
_reflns_Friedel_fraction_full 1.000
_reflns_Friedel_fraction_max 0.994
_reflns_number_gt 19329
_reflns_number_total 26150
_reflns_threshold_expression 'I > 2\s(I)'
_cod_data_source_file ICA-2020-502-119246.cif
_cod_data_source_block 3c
_cod_original_cell_volume 8883.5(16)
_cod_database_code 1565477
_shelx_space_group_comment
;
The symmetry employed for this shelxl refinement is uniquely defined
by the following loop, which should always be used as a source of
symmetry information in preference to the above space-group names.
They are only intended as comments.
;
_olex2_refinement_description
;
1. Fixed Uiso
 At 1.2 times of:
  All C(H) groups
 At 1.5 times of:
  All C(H,H,H) groups
2. Uiso/Uaniso restraints and constraints
C75 \\sim C34A: within 2A with sigma of 0.04 and sigma for terminal atoms of
0.08
C74A \\sim C35A: within 2A with sigma of 0.04 and sigma for terminal atoms of
0.08
C73 \\sim C33A: within 2A with sigma of 0.04 and sigma for terminal atoms of
0.08
C85 \\sim C19A: within 2A with sigma of 0.04 and sigma for terminal atoms of
0.08
C21A \\sim C86: within 2A with sigma of 0.04 and sigma for terminal atoms of
0.08
C84A \\sim C20A: within 2A with sigma of 0.04 and sigma for terminal atoms of
0.08
C54 \\sim C23A: within 2A with sigma of 0.04 and sigma for terminal atoms of
0.08
C56 \\sim C22A: within 2A with sigma of 0.04 and sigma for terminal atoms of
0.08
C24A \\sim C55: within 2A with sigma of 0.04 and sigma for terminal atoms of
0.08
Uanis(C43A) \\sim Ueq, Uanis(C42A) \\sim Ueq, Uanis(C41A) \\sim Ueq: with sigma
of 0.007 and sigma for terminal atoms of 0.014
3. Others
 Fixed Sof: C21A(0.5) H21A(0.5) H21B(0.5) H21C(0.5) C24A(0.5) H24A(0.5)
 H24B(0.5) H24C(0.5) C54(0.5) H54A(0.5) H54B(0.5) H54C(0.5) C56(0.5) H56A(0.5)
 H56B(0.5) H56C(0.5) C73(0.5) H73A(0.5) H73B(0.5) H73C(0.5) C74A(0.5) H74A(0.5)
 H74B(0.5) H74C(0.5) C75(0.5) H75A(0.5) H75B(0.5) H75C(0.5) C84A(0.5) H84A(0.5)
 H84B(0.5) H84C(0.5) C85(0.5) H85A(0.5) H85B(0.5) H85C(0.5) C19A(0.5) H19A(0.5)
 H19B(0.5) H19C(0.5) C20A(0.5) H20A(0.5) H20B(0.5) H20C(0.5) C22A(0.5)
 H22A(0.5) H22B(0.5) H22C(0.5) C23A(0.5) H23A(0.5) H23B(0.5) H23C(0.5)
 C33A(0.5) H33A(0.5) H33B(0.5) H33C(0.5) C34A(0.5) H34A(0.5) H34B(0.5)
 H34C(0.5) C35A(0.5) H35A(0.5) H35B(0.5) H35C(0.5) C55(0.5) H55A(0.5) H55B(0.5)
 H55C(0.5) C86(0.5) H86A(0.5) H86B(0.5) H86C(0.5)
 Fixed Uiso: C21A(0.07)
4.a Aromatic/amide H refined with riding coordinates:
 C1(H1), C2(H2), C3(H3), C4(H4), C7(H7), C8(H8), C9(H9), C10(H10), C16(H16),
 C27(H27), C38(H38), C1A(H1A), C2A(H2A), C3A(H3A), C4A(H4A), C7A(H7A), C8A(H8A),
  C9A(H9A), C10A(H10A), C16A(H16A), C27A(H27A), C38A(H38A)
4.b Idealised Me refined as rotating group:
 C11(H11D,H11E,H11F), C12(H12D,H12E,H12F), C13(H13D,H13E,H13F), C19(H19D,H19E,
 H19F), C20(H20D,H20E,H20F), C21(H21D,H21E,H21F), C22(H22D,H22E,H22F), C23(H23D,
 H23E,H23F), C24(H24D,H24E,H24F), C30(H30D,H30E,H30F), C31(H31D,H31E,H31F),
 C32(H32D,H32E,H32F), C33(H33D,H33E,H33F), C34(H34D,H34E,H34F), C35(H35D,H35E,
 H35F), C41(H41D,H41E,H41F), C42(H42D,H42E,H42F), C43(H43D,H43E,H43F),
 C11A(H11A,H11B,H11C), C12A(H12A,H12B,H12C), C13A(H13A,H13B,H13C), C30A(H30A,
 H30B,H30C), C31A(H31A,H31B,H31C), C32A(H32A,H32B,H32C), C41A(H41A,H41B,H41C),
 C42A(H42A,H42B,H42C), C43A(H43A,H43B,H43C), C21A(H21A,H21B,H21C), C24A(H24A,
 H24B,H24C), C54(H54A,H54B,H54C), C56(H56A,H56B,H56C), C73(H73A,H73B,H73C),
 C74A(H74A,H74B,H74C), C75(H75A,H75B,H75C), C84A(H84A,H84B,H84C), C85(H85A,H85B,
 H85C), C19A(H19A,H19B,H19C), C20A(H20A,H20B,H20C), C22A(H22A,H22B,H22C),
 C23A(H23A,H23B,H23C), C33A(H33A,H33B,H33C), C34A(H34A,H34B,H34C), C35A(H35A,
 H35B,H35C), C55(H55A,H55B,H55C), C86(H86A,H86B,H86C)
;

loop_
_space_group_symop_operation_xyz
'x, y, z'
'-x, -y, z+1/2'
'x+1/2, -y+1/2, z'
'-x+1/2, y+1/2, z+1/2'

loop_
_atom_site_label
_atom_site_type_symbol
_atom_site_fract_x
_atom_site_fract_y
_atom_site_fract_z
_atom_site_U_iso_or_equiv
_atom_site_adp_type
_atom_site_occupancy
_atom_site_site_symmetry_order
_atom_site_calc_flag
_atom_site_refinement_flags_posn
_atom_site_refinement_flags_adp
_atom_site_refinement_flags_occupancy
_atom_site_disorder_assembly
_atom_site_disorder_group
Tb1 Tb 0.27943(2) 0.47168(2) 0.30438(4) 0.01859(8) Uani 1 1 d . . . . .
O1 O 0.2798(3) 0.5646(2) 0.3397(5) 0.0292(16) Uani 1 1 d . . . . .
O2 O 0.2351(2) 0.5141(2) 0.1768(5) 0.0238(14) Uani 1 1 d . . . . .
O3 O 0.2826(3) 0.3883(3) 0.3980(5) 0.0257(15) Uani 1 1 d . . . . .
O4 O 0.3422(2) 0.4767(3) 0.4208(5) 0.0242(14) Uani 1 1 d . . . . .
O5 O 0.3425(2) 0.4982(3) 0.2032(5) 0.0235(15) Uani 1 1 d . . . . .
O6 O 0.2873(2) 0.4069(2) 0.1722(5) 0.0234(15) Uani 1 1 d . . . . .
N1 N 0.1931(2) 0.4338(3) 0.3154(7) 0.0259(16) Uani 1 1 d . . . . .
N2 N 0.2311(3) 0.4875(3) 0.4740(7) 0.0279(19) Uani 1 1 d . . . . .
C1 C 0.1752(4) 0.4073(4) 0.2337(8) 0.028(2) Uani 1 1 d . . . . .
H1 H 0.1934 0.4069 0.1719 0.034 Uiso 1 1 calc R . . . .
C2 C 0.1321(4) 0.3807(4) 0.2347(8) 0.030(2) Uani 1 1 d . . . . .
H2 H 0.1204 0.3627 0.1750 0.036 Uiso 1 1 calc R . . . .
C3 C 0.1065(4) 0.3810(4) 0.3239(9) 0.037(3) Uani 1 1 d . . . . .
H3 H 0.0770 0.3621 0.3284 0.044 Uiso 1 1 calc R . . . .
C4 C 0.1242(4) 0.4092(4) 0.4080(9) 0.035(2) Uani 1 1 d . . . . .
H4 H 0.1063 0.4107 0.4702 0.042 Uiso 1 1 calc R . . . .
C5 C 0.1676(4) 0.4352(4) 0.4018(8) 0.027(2) Uani 1 1 d . . . . .
C6 C 0.1887(4) 0.4657(4) 0.4901(9) 0.036(2) Uani 1 1 d . . . . .
C7 C 0.1653(4) 0.4717(6) 0.5837(9) 0.051(3) Uani 1 1 d . . . . .
H7 H 0.1346 0.4562 0.5934 0.061 Uiso 1 1 calc R . . . .
C8 C 0.1868(5) 0.5001(6) 0.6618(11) 0.061(4) Uani 1 1 d . . . . .
H8 H 0.1714 0.5042 0.7266 0.073 Uiso 1 1 calc R . . . .
C9 C 0.2308(5) 0.5224(5) 0.6446(12) 0.051(3) Uani 1 1 d . . . . .
H9 H 0.2467 0.5423 0.6974 0.061 Uiso 1 1 calc R . . . .
C10 C 0.2517(4) 0.5155(5) 0.5498(9) 0.038(3) Uani 1 1 d . . . . .
H10 H 0.2821 0.5315 0.5378 0.045 Uiso 1 1 calc R . . . .
C11 C 0.3353(5) 0.6592(6) 0.3695(15) 0.088(6) Uani 1 1 d . . . . .
H11D H 0.3432 0.6238 0.4005 0.132 Uiso 1 1 calc GR . . . .
H11E H 0.3437 0.6887 0.4174 0.132 Uiso 1 1 calc GR . . . .
H11F H 0.3533 0.6638 0.3053 0.132 Uiso 1 1 calc GR . . . .
C12 C 0.2640(8) 0.6598(6) 0.4628(12) 0.098(7) Uani 1 1 d . . . . .
H12D H 0.2293 0.6644 0.4604 0.146 Uiso 1 1 calc GR . . . .
H12E H 0.2781 0.6895 0.5034 0.146 Uiso 1 1 calc GR . . . .
H12F H 0.2718 0.6246 0.4949 0.146 Uiso 1 1 calc GR . . . .
C13 C 0.2654(5) 0.7117(4) 0.3060(14) 0.060(4) Uani 1 1 d . . . . .
H13D H 0.2764 0.7165 0.2349 0.091 Uiso 1 1 calc GR . . . .
H13E H 0.2761 0.7428 0.3477 0.091 Uiso 1 1 calc GR . . . .
H13F H 0.2305 0.7097 0.3071 0.091 Uiso 1 1 calc GR . . . .
C14 C 0.2852(5) 0.6613(4) 0.3478(10) 0.049(3) Uani 1 1 d . . . . .
C15 C 0.2685(3) 0.6070(3) 0.2954(11) 0.033(2) Uani 1 1 d . . . . .
C16 C 0.2437(4) 0.6094(4) 0.2004(9) 0.033(2) Uani 1 1 d . . . . .
H16 H 0.2378 0.6444 0.1709 0.040 Uiso 1 1 calc R . . . .
C17 C 0.2274(3) 0.5632(4) 0.1476(9) 0.0270(19) Uani 1 1 d . . . . .
C18 C 0.1980(4) 0.5686(5) 0.0473(8) 0.038(3) Uani 1 1 d . . . . .
C19 C 0.2236(7) 0.5391(8) -0.0366(13) 0.084(6) Uani 1 1 d . . . . .
H19D H 0.2026 0.5356 -0.0966 0.125 Uiso 1 1 calc GR . . . .
H19E H 0.2328 0.5025 -0.0125 0.125 Uiso 1 1 calc GR . . . .
H19F H 0.2523 0.5596 -0.0560 0.125 Uiso 1 1 calc GR . . . .
C20 C 0.1883(6) 0.6276(6) 0.0160(11) 0.072(5) Uani 1 1 d . . . . .
H20D H 0.2187 0.6465 0.0042 0.108 Uiso 1 1 calc GR . . . .
H20E H 0.1707 0.6461 0.0711 0.108 Uiso 1 1 calc GR . . . .
H20F H 0.1693 0.6281 -0.0473 0.108 Uiso 1 1 calc GR . . . .
C21 C 0.1501(5) 0.5426(6) 0.0686(11) 0.068(5) Uani 1 1 d . . . . .
H21D H 0.1284 0.5499 0.0109 0.102 Uiso 1 1 calc GR . . . .
H21E H 0.1366 0.5581 0.1319 0.102 Uiso 1 1 calc GR . . . .
H21F H 0.1541 0.5030 0.0768 0.102 Uiso 1 1 calc GR . . . .
C22 C 0.2379(5) 0.2990(5) 0.4684(10) 0.055(4) Uani 1 1 d . . . . .
H22D H 0.2140 0.3261 0.4480 0.083 Uiso 1 1 calc GR . . . .
H22E H 0.2223 0.2687 0.5048 0.083 Uiso 1 1 calc GR . . . .
H22F H 0.2540 0.2848 0.4068 0.083 Uiso 1 1 calc GR . . . .
C23 C 0.3131(6) 0.2841(5) 0.5685(11) 0.068(4) Uani 1 1 d . . . . .
H23D H 0.3303 0.2725 0.5065 0.103 Uiso 1 1 calc GR . . . .
H23E H 0.2980 0.2522 0.6009 0.103 Uiso 1 1 calc GR . . . .
H23F H 0.3355 0.3009 0.6170 0.103 Uiso 1 1 calc GR . . . .
C24 C 0.2485(7) 0.3456(5) 0.6358(12) 0.077(5) Uani 1 1 d . . . . .
H24D H 0.2714 0.3626 0.6830 0.115 Uiso 1 1 calc GR . . . .
H24E H 0.2331 0.3144 0.6699 0.115 Uiso 1 1 calc GR . . . .
H24F H 0.2242 0.3726 0.6164 0.115 Uiso 1 1 calc GR . . . .
C25 C 0.2746(6) 0.3258(5) 0.5390(9) 0.047(4) Uani 1 1 d . . . . .
C26 C 0.2975(4) 0.3755(4) 0.4855(8) 0.031(2) Uani 1 1 d . . . . .
C27 C 0.3320(4) 0.4048(4) 0.5389(8) 0.036(3) Uani 1 1 d . . . . .
H27 H 0.3412 0.3915 0.6047 0.044 Uiso 1 1 calc R . . . .
C28 C 0.3543(4) 0.4525(4) 0.5032(8) 0.028(2) Uani 1 1 d . . . . .
C29 C 0.3950(4) 0.4779(5) 0.5661(9) 0.038(3) Uani 1 1 d . . . . .
C30 C 0.3813(5) 0.4845(5) 0.6785(8) 0.047(3) Uani 1 1 d . . . . .
H30D H 0.4076 0.5019 0.7160 0.071 Uiso 1 1 calc GR . . . .
H30E H 0.3748 0.4484 0.7084 0.071 Uiso 1 1 calc GR . . . .
H30F H 0.3527 0.5074 0.6837 0.071 Uiso 1 1 calc GR . . . .
C31 C 0.4383(5) 0.4401(7) 0.5599(12) 0.070(4) Uani 1 1 d . . . . .
H31D H 0.4505 0.4396 0.4892 0.105 Uiso 1 1 calc GR . . . .
H31E H 0.4289 0.4030 0.5801 0.105 Uiso 1 1 calc GR . . . .
H31F H 0.4633 0.4534 0.6065 0.105 Uiso 1 1 calc GR . . . .
C32 C 0.4084(5) 0.5321(6) 0.5210(10) 0.056(4) Uani 1 1 d . . . . .
H32D H 0.3803 0.5560 0.5192 0.084 Uiso 1 1 calc GR . . . .
H32E H 0.4204 0.5268 0.4508 0.084 Uiso 1 1 calc GR . . . .
H32F H 0.4333 0.5492 0.5634 0.084 Uiso 1 1 calc GR . . . .
C33 C 0.4321(5) 0.5353(6) 0.1247(13) 0.076(5) Uani 1 1 d . . . . .
H33D H 0.4250 0.5390 0.1983 0.114 Uiso 1 1 calc GR . . . .
H33E H 0.4524 0.5659 0.1027 0.114 Uiso 1 1 calc GR . . . .
H33F H 0.4489 0.5007 0.1127 0.114 Uiso 1 1 calc GR . . . .
C34 C 0.3628(5) 0.5920(5) 0.0871(11) 0.057(4) Uani 1 1 d . . . . .
H34D H 0.3306 0.5923 0.0577 0.086 Uiso 1 1 calc GR . . . .
H34E H 0.3818 0.6214 0.0560 0.086 Uiso 1 1 calc GR . . . .
H34F H 0.3609 0.5977 0.1617 0.086 Uiso 1 1 calc GR . . . .
C35 C 0.3939(6) 0.5325(6) -0.0493(10) 0.066(4) Uani 1 1 d . . . . .
H35D H 0.4144 0.5012 -0.0656 0.099 Uiso 1 1 calc GR . . . .
H35E H 0.4090 0.5663 -0.0739 0.099 Uiso 1 1 calc GR . . . .
H35F H 0.3629 0.5279 -0.0832 0.099 Uiso 1 1 calc GR . . . .
C36 C 0.3869(4) 0.5359(4) 0.0648(8) 0.033(2) Uani 1 1 d . . . . .
C37 C 0.3532(4) 0.4914(4) 0.1098(8) 0.024(2) Uani 1 1 d . . . . .
C38 C 0.3376(4) 0.4480(4) 0.0498(7) 0.028(2) Uani 1 1 d . . . . .
H38 H 0.3487 0.4458 -0.0192 0.034 Uiso 1 1 calc R . . . .
C39 C 0.3062(4) 0.4067(4) 0.0853(7) 0.022(2) Uani 1 1 d . . . . .
C40 C 0.2951(4) 0.3583(4) 0.0133(8) 0.034(3) Uani 1 1 d . . . . .
C41 C 0.2619(5) 0.3183(5) 0.0649(9) 0.041(3) Uani 1 1 d . . . . .
H41D H 0.2558 0.2875 0.0185 0.061 Uiso 1 1 calc GR . . . .
H41E H 0.2317 0.3366 0.0813 0.061 Uiso 1 1 calc GR . . . .
H41F H 0.2766 0.3048 0.1285 0.061 Uiso 1 1 calc GR . . . .
C42 C 0.2705(7) 0.3800(6) -0.0829(10) 0.073(5) Uani 1 1 d . . . . .
H42D H 0.2604 0.3493 -0.1262 0.110 Uiso 1 1 calc GR . . . .
H42E H 0.2927 0.4033 -0.1215 0.110 Uiso 1 1 calc GR . . . .
H42F H 0.2424 0.4016 -0.0630 0.110 Uiso 1 1 calc GR . . . .
C43 C 0.3409(5) 0.3287(6) -0.0162(14) 0.079(5) Uani 1 1 d . . . . .
H43D H 0.3549 0.3117 0.0452 0.118 Uiso 1 1 calc GR . . . .
H43E H 0.3636 0.3550 -0.0456 0.118 Uiso 1 1 calc GR . . . .
H43F H 0.3337 0.3003 -0.0673 0.118 Uiso 1 1 calc GR . . . .
Tb2 Tb 0.49988(2) 0.77991(2) 0.64684(4) 0.02483(9) Uani 1 1 d . . . . .
O1A O 0.5035(3) 0.7146(3) 0.5200(5) 0.0321(16) Uani 1 1 d . . . . .
O2A O 0.5499(3) 0.8136(3) 0.5163(6) 0.0330(17) Uani 1 1 d . . . . .
O3A O 0.4908(3) 0.7866(3) 0.8254(6) 0.0369(17) Uani 1 1 d . . . . .
O4A O 0.4287(3) 0.7375(3) 0.6930(5) 0.0304(17) Uani 1 1 d . . . . .
O5A O 0.4436(3) 0.8169(3) 0.5372(6) 0.0316(16) Uani 1 1 d . . . . .
O6A O 0.5000(3) 0.8743(2) 0.6734(5) 0.0332(17) Uani 1 1 d . . . . .
N1A N 0.5868(3) 0.7803(4) 0.7144(7) 0.0326(19) Uani 1 1 d . . . . .
N2A N 0.5347(3) 0.6889(4) 0.7229(7) 0.032(2) Uani 1 1 d . . . . .
C1A C 0.6106(4) 0.8264(5) 0.7079(9) 0.042(3) Uani 1 1 d . . . . .
H1A H 0.5946 0.8581 0.6831 0.051 Uiso 1 1 calc R . . . .
C2A C 0.6584(4) 0.8309(5) 0.7358(9) 0.046(3) Uani 1 1 d . . . . .
H2A H 0.6746 0.8649 0.7310 0.055 Uiso 1 1 calc R . . . .
C3A C 0.6812(4) 0.7857(5) 0.7698(9) 0.050(3) Uani 1 1 d . . . . .
H3A H 0.7139 0.7876 0.7887 0.060 Uiso 1 1 calc R . . . .
C4A C 0.6569(4) 0.7366(5) 0.7771(9) 0.041(3) Uani 1 1 d . . . . .
H4A H 0.6724 0.7046 0.8023 0.049 Uiso 1 1 calc R . . . .
C5A C 0.6093(4) 0.7349(5) 0.7467(8) 0.032(2) Uani 1 1 d . . . . .
C6A C 0.5804(4) 0.6833(4) 0.7508(8) 0.030(2) Uani 1 1 d . . . . .
C7A C 0.6000(4) 0.6337(4) 0.7796(7) 0.034(3) Uani 1 1 d . . . . .
H7A H 0.6326 0.6310 0.7987 0.041 Uiso 1 1 calc R . . . .
C8A C 0.5713(4) 0.5884(4) 0.7800(8) 0.037(3) Uani 1 1 d . . . . .
H8A H 0.5840 0.5536 0.7975 0.044 Uiso 1 1 calc R . . . .
C9A C 0.5247(4) 0.5934(4) 0.7554(9) 0.040(3) Uani 1 1 d . . . . .
H9A H 0.5040 0.5627 0.7593 0.047 Uiso 1 1 calc R . . . .
C10A C 0.5077(4) 0.6442(4) 0.7241(10) 0.039(3) Uani 1 1 d . . . . .
H10A H 0.4753 0.6471 0.7028 0.046 Uiso 1 1 calc R . . . .
C11A C 0.5234(5) 0.6075(5) 0.4569(11) 0.055(4) Uani 1 1 d . . . . .
H11A H 0.5067 0.6135 0.5222 0.082 Uiso 1 1 calc GR . . . .
H11B H 0.5580 0.6079 0.4688 0.082 Uiso 1 1 calc GR . . . .
H11C H 0.5141 0.5719 0.4283 0.082 Uiso 1 1 calc GR . . . .
C12A C 0.4580(5) 0.6522(6) 0.3607(11) 0.058(4) Uani 1 1 d . . . . .
H12A H 0.4491 0.6170 0.3301 0.087 Uiso 1 1 calc GR . . . .
H12B H 0.4499 0.6819 0.3129 0.087 Uiso 1 1 calc GR . . . .
H12C H 0.4407 0.6574 0.4255 0.087 Uiso 1 1 calc GR . . . .
C13A C 0.5371(5) 0.6438(6) 0.2810(12) 0.070(5) Uani 1 1 d . . . . .
H13A H 0.5314 0.6065 0.2563 0.105 Uiso 1 1 calc GR . . . .
H13B H 0.5714 0.6489 0.2929 0.105 Uiso 1 1 calc GR . . . .
H13C H 0.5261 0.6701 0.2293 0.105 Uiso 1 1 calc GR . . . .
C14A C 0.5102(5) 0.6528(6) 0.3810(10) 0.050(3) Uani 1 1 d . . . . .
C15A C 0.5227(4) 0.7081(4) 0.4332(9) 0.033(2) Uani 1 1 d . . . . .
C16A C 0.5505(4) 0.7474(5) 0.3841(9) 0.039(3) Uani 1 1 d . . . . .
H16A H 0.5612 0.7402 0.3161 0.047 Uiso 1 1 calc R . . . .
C17A C 0.5636(4) 0.7977(5) 0.4304(9) 0.035(3) Uani 1 1 d . . . . .
C18A C 0.5962(5) 0.8378(5) 0.3691(10) 0.047(3) Uani 1 1 d . . . . .
C25A C 0.4862(5) 0.7688(6) 1.0040(9) 0.055(4) Uani 1 1 d . . . . .
C26A C 0.4661(5) 0.7617(5) 0.8939(8) 0.039(3) Uani 1 1 d . . . . .
C27A C 0.4253(4) 0.7327(5) 0.8727(9) 0.037(3) Uani 1 1 d . . . . .
H27A H 0.4082 0.7175 0.9290 0.044 Uiso 1 1 calc R . . . .
C28A C 0.4073(4) 0.7244(4) 0.7748(7) 0.028(2) Uani 1 1 d . . . . .
C29A C 0.3592(4) 0.6966(5) 0.7561(9) 0.039(3) Uani 1 1 d . . . . .
C30A C 0.3328(5) 0.6791(6) 0.8526(11) 0.061(4) Uani 1 1 d . . . . .
H30A H 0.3521 0.6521 0.8902 0.091 Uiso 1 1 calc GR . . . .
H30B H 0.3022 0.6627 0.8335 0.091 Uiso 1 1 calc GR . . . .
H30C H 0.3273 0.7111 0.8966 0.091 Uiso 1 1 calc GR . . . .
C31A C 0.3275(4) 0.7373(5) 0.6982(9) 0.042(3) Uani 1 1 d . . . . .
H31A H 0.3221 0.7697 0.7413 0.063 Uiso 1 1 calc GR . . . .
H31B H 0.2968 0.7200 0.6823 0.063 Uiso 1 1 calc GR . . . .
H31C H 0.3433 0.7483 0.6341 0.063 Uiso 1 1 calc GR . . . .
C32A C 0.3668(5) 0.6467(5) 0.6888(11) 0.056(4) Uani 1 1 d . . . . .
H32A H 0.3812 0.6579 0.6234 0.084 Uiso 1 1 calc GR . . . .
H32B H 0.3360 0.6290 0.6755 0.084 Uiso 1 1 calc GR . . . .
H32C H 0.3880 0.6209 0.7241 0.084 Uiso 1 1 calc GR . . . .
C36A C 0.4047(4) 0.8622(4) 0.3999(8) 0.034(2) Uani 1 1 d . . . . .
C37A C 0.4374(3) 0.8626(4) 0.4951(8) 0.030(2) Uani 1 1 d . . . . .
C38A C 0.4590(4) 0.9116(4) 0.5317(9) 0.037(3) Uani 1 1 d . . . . .
H38A H 0.4540 0.9443 0.4938 0.044 Uiso 1 1 calc R . . . .
C39A C 0.4873(3) 0.9142(4) 0.6202(8) 0.034(3) Uani 1 1 d . . . . .
C40A C 0.5044(4) 0.9713(4) 0.6608(10) 0.037(2) Uani 1 1 d . . . . .
C41A C 0.4776(6) 0.9827(5) 0.7579(12) 0.075(5) Uani 1 1 d . U . . .
H41A H 0.4798 0.9509 0.8038 0.112 Uiso 1 1 calc GR . . . .
H41B H 0.4440 0.9898 0.7416 0.112 Uiso 1 1 calc GR . . . .
H41C H 0.4914 1.0148 0.7921 0.112 Uiso 1 1 calc GR . . . .
C42A C 0.4971(8) 1.0167(6) 0.5898(13) 0.091(5) Uani 1 1 d . U . . .
H42A H 0.5124 1.0497 0.6173 0.136 Uiso 1 1 calc GR . . . .
H42B H 0.4628 1.0234 0.5815 0.136 Uiso 1 1 calc GR . . . .
H42C H 0.5111 1.0077 0.5228 0.136 Uiso 1 1 calc GR . . . .
C43A C 0.5563(6) 0.9672(6) 0.6897(15) 0.085(5) Uani 1 1 d . U . . .
H43A H 0.5673 1.0027 0.7157 0.127 Uiso 1 1 calc GR . . . .
H43B H 0.5750 0.9570 0.6289 0.127 Uiso 1 1 calc GR . . . .
H43C H 0.5603 0.9393 0.7433 0.127 Uiso 1 1 calc GR . . . .
C21A C 0.6066(12) 0.8854(13) 0.428(3) 0.070 Uiso 0.5 1 d . U P A 1
H21A H 0.5769 0.9007 0.4552 0.105 Uiso 0.5 1 calc GR . P A 1
H21B H 0.6222 0.9126 0.3835 0.105 Uiso 0.5 1 calc GR . P A 1
H21C H 0.6280 0.8758 0.4847 0.105 Uiso 0.5 1 calc GR . P A 1
C24A C 0.5393(11) 0.7515(13) 1.006(3) 0.046(8) Uiso 0.5 1 d . U P B 1
H24A H 0.5568 0.7719 0.9526 0.070 Uiso 0.5 1 calc GR . P B 1
H24B H 0.5418 0.7122 0.9918 0.070 Uiso 0.5 1 calc GR . P B 1
H24C H 0.5530 0.7596 1.0734 0.070 Uiso 0.5 1 calc GR . P B 1
C54 C 0.4783(11) 0.8265(11) 1.035(2) 0.047(7) Uiso 0.5 1 d . U P B 1
H54A H 0.4858 0.8307 1.1083 0.070 Uiso 0.5 1 calc GR . P B 1
H54B H 0.4449 0.8363 1.0229 0.070 Uiso 0.5 1 calc GR . P B 1
H54C H 0.4990 0.8504 0.9943 0.070 Uiso 0.5 1 calc GR . P B 1
C56 C 0.4566(12) 0.7312(13) 1.085(3) 0.050(8) Uiso 0.5 1 d . U P B 1
H56A H 0.4754 0.7262 1.1477 0.075 Uiso 0.5 1 calc GR . P B 1
H56B H 0.4500 0.6954 1.0537 0.075 Uiso 0.5 1 calc GR . P B 1
H56C H 0.4264 0.7493 1.1019 0.075 Uiso 0.5 1 calc GR . P B 1
C73 C 0.4053(12) 0.9097(13) 0.337(2) 0.077(10) Uiso 0.5 1 d . U P C 1
H73A H 0.3916 0.9406 0.3755 0.115 Uiso 0.5 1 calc GR . P C 1
H73B H 0.3865 0.9032 0.2749 0.115 Uiso 0.5 1 calc GR . P C 1
H73C H 0.4383 0.9183 0.3181 0.115 Uiso 0.5 1 calc GR . P C 1
C74A C 0.3555(11) 0.8438(13) 0.435(3) 0.066(8) Uiso 0.5 1 d . U P C 1
H74A H 0.3588 0.8150 0.4871 0.100 Uiso 0.5 1 calc GR . P C 1
H74B H 0.3376 0.8296 0.3760 0.100 Uiso 0.5 1 calc GR . P C 1
H74C H 0.3383 0.8750 0.4648 0.100 Uiso 0.5 1 calc GR . P C 1
C75 C 0.4191(12) 0.8113(13) 0.332(3) 0.083(10) Uiso 0.5 1 d . U P C 1
H75A H 0.4506 0.8175 0.3012 0.124 Uiso 0.5 1 calc GR . P C 1
H75B H 0.3954 0.8062 0.2769 0.124 Uiso 0.5 1 calc GR . P C 1
H75C H 0.4201 0.7784 0.3750 0.124 Uiso 0.5 1 calc GR . P C 1
C84A C 0.6307(11) 0.8127(12) 0.311(3) 0.056(8) Uiso 0.5 1 d . U P A 1
H84A H 0.6558 0.7985 0.3568 0.084 Uiso 0.5 1 calc GR . P A 1
H84B H 0.6446 0.8392 0.2633 0.084 Uiso 0.5 1 calc GR . P A 1
H84C H 0.6165 0.7824 0.2725 0.084 Uiso 0.5 1 calc GR . P A 1
C85 C 0.5609(12) 0.8666(14) 0.284(3) 0.082(11) Uiso 0.5 1 d . U P A 1
H85A H 0.5454 0.8382 0.2429 0.122 Uiso 0.5 1 calc GR . P A 1
H85B H 0.5797 0.8907 0.2396 0.122 Uiso 0.5 1 calc GR . P A 1
H85C H 0.5366 0.8882 0.3203 0.122 Uiso 0.5 1 calc GR . P A 1
C19A C 0.5705(10) 0.8879(11) 0.345(2) 0.053(7) Uiso 0.5 1 d . U P A 2
H19A H 0.5418 0.8789 0.3050 0.080 Uiso 0.5 1 calc GR . P A 2
H19B H 0.5911 0.9120 0.3038 0.080 Uiso 0.5 1 calc GR . P A 2
H19C H 0.5614 0.9064 0.4086 0.080 Uiso 0.5 1 calc GR . P A 2
C20A C 0.6221(13) 0.8109(14) 0.270(3) 0.060(9) Uiso 0.5 1 d . U P A 2
H20A H 0.6421 0.7801 0.2919 0.089 Uiso 0.5 1 calc GR . P A 2
H20B H 0.6421 0.8385 0.2361 0.089 Uiso 0.5 1 calc GR . P A 2
H20C H 0.5979 0.7979 0.2213 0.089 Uiso 0.5 1 calc GR . P A 2
C22A C 0.4561(14) 0.7512(16) 1.091(3) 0.069(11) Uiso 0.5 1 d . U P B 2
H22A H 0.4752 0.7502 1.1538 0.104 Uiso 0.5 1 calc GR . P B 2
H22B H 0.4432 0.7147 1.0766 0.104 Uiso 0.5 1 calc GR . P B 2
H22C H 0.4297 0.7772 1.0995 0.104 Uiso 0.5 1 calc GR . P B 2
C23A C 0.4989(11) 0.8298(11) 1.025(2) 0.049(7) Uiso 0.5 1 d . U P B 2
H23A H 0.4703 0.8524 1.0167 0.074 Uiso 0.5 1 calc GR . P B 2
H23B H 0.5235 0.8418 0.9767 0.074 Uiso 0.5 1 calc GR . P B 2
H23C H 0.5108 0.8335 1.0959 0.074 Uiso 0.5 1 calc GR . P B 2
C33A C 0.3760(8) 0.9195(9) 0.3931(18) 0.036(5) Uiso 0.5 1 d . U P C 2
H33A H 0.3584 0.9254 0.4573 0.054 Uiso 0.5 1 calc GR . P C 2
H33B H 0.3536 0.9182 0.3353 0.054 Uiso 0.5 1 calc GR . P C 2
H33C H 0.3987 0.9495 0.3827 0.054 Uiso 0.5 1 calc GR . P C 2
C34A C 0.4363(7) 0.8613(9) 0.307(2) 0.042(5) Uiso 0.5 1 d . U P C 2
H34A H 0.4559 0.8946 0.3060 0.064 Uiso 0.5 1 calc GR . P C 2
H34B H 0.4166 0.8597 0.2449 0.064 Uiso 0.5 1 calc GR . P C 2
H34C H 0.4571 0.8291 0.3102 0.064 Uiso 0.5 1 calc GR . P C 2
C35A C 0.3716(8) 0.8169(9) 0.4039(19) 0.037(5) Uiso 0.5 1 d . U P C 2
H35A H 0.3893 0.7827 0.4135 0.055 Uiso 0.5 1 calc GR . P C 2
H35B H 0.3535 0.8152 0.3393 0.055 Uiso 0.5 1 calc GR . P C 2
H35C H 0.3495 0.8221 0.4616 0.055 Uiso 0.5 1 calc GR . P C 2
C55 C 0.5319(11) 0.7347(13) 1.008(3) 0.046(8) Uiso 0.5 1 d . U P B 2
H55A H 0.5552 0.7499 0.9593 0.069 Uiso 0.5 1 calc GR . P B 2
H55B H 0.5246 0.6968 0.9889 0.069 Uiso 0.5 1 calc GR . P B 2
H55C H 0.5451 0.7357 1.0777 0.069 Uiso 0.5 1 calc GR . P B 2
C86 C 0.6384(8) 0.8542(10) 0.4483(18) 0.041(6) Uiso 0.5 1 d . U P A 2
H86A H 0.6244 0.8655 0.5142 0.062 Uiso 0.5 1 calc GR . P A 2
H86B H 0.6570 0.8846 0.4195 0.062 Uiso 0.5 1 calc GR . P A 2
H86C H 0.6593 0.8226 0.4592 0.062 Uiso 0.5 1 calc GR . P A 2

loop_
_atom_site_aniso_label
_atom_site_aniso_U_11
_atom_site_aniso_U_22
_atom_site_aniso_U_33
_atom_site_aniso_U_23
_atom_site_aniso_U_13
_atom_site_aniso_U_12
Tb1 0.02120(16) 0.01511(14) 0.01945(17) -0.0028(2) 0.0000(2) -0.00184(17)
O1 0.045(4) 0.008(2) 0.035(4) -0.004(2) -0.017(3) 0.008(3)
O2 0.028(3) 0.022(3) 0.021(4) -0.002(2) -0.007(3) -0.008(3)
O3 0.042(4) 0.019(3) 0.016(3) -0.001(3) 0.004(3) -0.004(3)
O4 0.030(4) 0.020(3) 0.023(3) 0.001(3) -0.003(3) 0.001(3)
O5 0.033(4) 0.017(3) 0.020(4) -0.003(3) 0.000(3) -0.007(3)
O6 0.033(4) 0.018(3) 0.020(4) -0.003(2) 0.001(3) -0.004(3)
N1 0.023(4) 0.029(4) 0.025(4) -0.003(4) -0.002(4) -0.004(3)
N2 0.021(4) 0.031(4) 0.032(5) -0.012(4) 0.002(4) 0.000(3)
C1 0.027(5) 0.035(6) 0.022(5) -0.004(4) -0.001(4) -0.002(4)
C2 0.033(6) 0.030(5) 0.027(5) -0.001(4) -0.009(5) -0.004(4)
C3 0.026(5) 0.037(5) 0.046(8) -0.002(5) -0.002(5) -0.009(4)
C4 0.030(6) 0.034(6) 0.042(7) -0.007(5) 0.003(5) -0.009(5)
C5 0.026(5) 0.030(5) 0.023(5) -0.006(4) 0.003(4) 0.004(4)
C6 0.033(6) 0.035(6) 0.039(6) -0.008(5) 0.007(5) 0.001(5)
C7 0.035(6) 0.074(9) 0.044(7) -0.018(7) 0.014(5) -0.019(7)
C8 0.056(8) 0.081(10) 0.046(8) -0.026(8) 0.020(7) -0.014(7)
C9 0.051(7) 0.065(8) 0.036(7) -0.031(7) 0.001(7) -0.004(6)
C10 0.029(6) 0.043(6) 0.042(7) -0.020(5) 0.003(5) 0.001(5)
C11 0.052(9) 0.048(8) 0.164(18) -0.030(10) -0.053(10) 0.001(7)
C12 0.18(2) 0.052(9) 0.060(11) -0.024(8) -0.014(12) 0.000(11)
C13 0.078(9) 0.025(5) 0.078(9) -0.010(8) -0.038(10) 0.001(5)
C14 0.058(8) 0.020(5) 0.070(8) -0.019(5) -0.043(7) 0.011(5)
C15 0.027(5) 0.014(3) 0.057(7) -0.008(5) -0.018(6) 0.005(3)
C16 0.032(6) 0.016(4) 0.052(7) -0.002(4) -0.015(5) 0.003(4)
C17 0.021(4) 0.027(4) 0.033(5) 0.001(5) -0.009(5) 0.000(3)
C18 0.048(7) 0.037(6) 0.028(6) 0.002(5) -0.012(5) -0.005(5)
C19 0.098(14) 0.116(15) 0.036(9) -0.015(10) -0.022(9) 0.032(12)
C20 0.106(13) 0.053(9) 0.058(10) 0.006(7) -0.039(9) 0.009(9)
C21 0.064(10) 0.080(11) 0.061(9) 0.013(8) -0.041(8) -0.013(8)
C22 0.082(10) 0.033(6) 0.051(8) -0.002(6) 0.023(7) -0.019(6)
C23 0.118(14) 0.032(7) 0.056(9) 0.014(6) -0.005(9) -0.008(8)
C24 0.149(15) 0.039(7) 0.043(8) -0.003(7) 0.039(10) -0.034(8)
C25 0.088(11) 0.023(5) 0.031(6) 0.006(5) 0.006(7) -0.013(6)
C26 0.053(7) 0.014(4) 0.026(5) -0.001(4) 0.009(5) 0.001(4)
C27 0.057(7) 0.032(6) 0.020(5) 0.007(4) -0.011(5) -0.003(5)
C28 0.025(5) 0.030(5) 0.028(6) -0.006(4) -0.003(4) 0.005(4)
C29 0.042(6) 0.038(6) 0.034(6) 0.002(5) -0.018(5) -0.005(5)
C30 0.066(8) 0.041(7) 0.034(7) -0.004(5) -0.014(6) -0.005(6)
C31 0.043(8) 0.102(12) 0.064(10) -0.010(9) -0.018(7) 0.018(8)
C32 0.056(9) 0.065(9) 0.046(8) 0.006(7) -0.018(7) -0.041(8)
C33 0.053(8) 0.084(10) 0.091(13) 0.050(10) -0.022(8) -0.048(8)
C34 0.072(10) 0.033(6) 0.067(9) 0.009(6) 0.027(8) -0.006(6)
C35 0.094(12) 0.047(8) 0.056(9) 0.002(7) 0.030(8) -0.021(8)
C36 0.041(6) 0.028(5) 0.029(6) 0.004(4) 0.003(5) -0.015(5)
C37 0.029(5) 0.017(4) 0.026(5) 0.007(4) -0.005(4) -0.005(4)
C38 0.040(6) 0.030(5) 0.013(5) -0.001(4) 0.005(4) -0.011(5)
C39 0.029(5) 0.020(5) 0.016(5) -0.004(4) -0.004(4) 0.003(4)
C40 0.044(6) 0.033(6) 0.025(5) -0.014(4) 0.007(5) -0.012(5)
C41 0.056(8) 0.027(6) 0.039(7) -0.011(5) 0.008(6) -0.014(5)
C42 0.136(16) 0.051(8) 0.032(7) 0.005(6) -0.015(9) -0.051(9)
C43 0.071(10) 0.051(8) 0.114(14) -0.051(9) 0.039(10) -0.014(7)
Tb2 0.02675(18) 0.02256(17) 0.02519(19) -0.0048(2) -0.0022(2) 0.0063(2)
O1A 0.034(4) 0.026(3) 0.035(4) -0.006(3) 0.006(4) 0.000(3)
O2A 0.037(4) 0.029(4) 0.033(4) -0.002(3) 0.008(3) 0.004(3)
O3A 0.045(4) 0.028(3) 0.038(4) -0.003(3) -0.005(3) 0.004(3)
O4A 0.030(4) 0.033(4) 0.028(4) 0.002(3) -0.002(3) 0.009(3)
O5A 0.033(4) 0.021(3) 0.041(4) 0.000(3) -0.007(3) 0.002(3)
O6A 0.037(4) 0.020(3) 0.043(5) -0.006(3) -0.005(4) 0.005(3)
N1A 0.030(5) 0.035(5) 0.033(5) -0.007(4) 0.001(4) -0.001(4)
N2A 0.031(5) 0.033(5) 0.031(5) -0.003(4) 0.001(4) 0.015(4)
C1A 0.043(7) 0.034(6) 0.051(8) 0.002(5) -0.007(6) 0.004(5)
C2A 0.045(7) 0.046(7) 0.045(7) -0.003(6) -0.004(6) -0.009(6)
C3A 0.034(6) 0.062(8) 0.054(8) -0.005(6) -0.009(5) 0.001(6)
C4A 0.032(6) 0.044(6) 0.046(8) -0.001(5) -0.006(5) 0.006(5)
C5A 0.030(5) 0.044(6) 0.021(5) -0.001(4) -0.002(4) 0.008(5)
C6A 0.033(5) 0.034(5) 0.025(5) -0.003(4) -0.001(4) 0.008(4)
C7A 0.036(6) 0.039(6) 0.028(6) 0.001(4) -0.004(4) 0.015(5)
C8A 0.046(6) 0.035(5) 0.030(7) -0.001(4) 0.000(5) 0.017(5)
C9A 0.042(7) 0.029(5) 0.048(7) 0.005(5) 0.002(5) 0.004(5)
C10A 0.025(6) 0.025(5) 0.066(8) 0.003(5) -0.003(5) 0.008(4)
C11A 0.055(8) 0.035(7) 0.074(10) -0.019(7) -0.003(7) -0.001(6)
C12A 0.050(8) 0.067(9) 0.057(9) -0.025(7) -0.005(7) -0.002(7)
C13A 0.066(9) 0.066(9) 0.080(13) -0.041(9) 0.024(8) -0.013(7)
C14A 0.046(8) 0.059(8) 0.046(7) -0.032(6) 0.010(6) -0.012(6)
C15A 0.026(5) 0.033(6) 0.039(6) 0.000(5) -0.003(5) 0.007(4)
C16A 0.034(6) 0.051(7) 0.033(6) -0.002(5) 0.007(5) 0.004(5)
C17A 0.026(5) 0.037(6) 0.044(7) 0.002(5) -0.002(5) 0.007(5)
C18A 0.058(8) 0.042(7) 0.041(7) 0.000(6) 0.017(6) -0.006(6)
C25A 0.082(11) 0.061(9) 0.021(6) -0.007(6) -0.006(6) 0.014(7)
C26A 0.060(8) 0.033(6) 0.024(6) -0.001(4) -0.004(6) 0.025(6)
C27A 0.047(7) 0.039(7) 0.025(6) 0.005(5) 0.009(5) 0.008(5)
C28A 0.039(6) 0.024(5) 0.022(5) 0.006(4) 0.004(4) 0.015(4)
C29A 0.037(6) 0.031(6) 0.050(7) 0.013(5) 0.004(5) 0.005(5)
C30A 0.049(8) 0.068(10) 0.066(9) 0.024(8) 0.007(7) 0.007(7)
C31A 0.034(6) 0.040(6) 0.052(7) 0.011(5) 0.002(5) 0.001(5)
C32A 0.046(7) 0.036(6) 0.086(11) 0.003(7) -0.007(7) -0.003(6)
C36A 0.037(6) 0.032(6) 0.032(6) 0.006(5) 0.001(5) 0.009(5)
C37A 0.021(5) 0.031(5) 0.038(6) 0.000(5) 0.011(4) 0.002(4)
C38A 0.033(6) 0.032(6) 0.046(7) 0.006(5) 0.006(5) 0.000(5)
C39A 0.024(5) 0.037(6) 0.042(7) -0.005(5) 0.006(4) -0.003(4)
C40A 0.034(5) 0.021(4) 0.057(7) -0.007(5) 0.000(5) 0.001(5)
C41A 0.098(10) 0.038(7) 0.088(10) -0.025(7) 0.024(8) -0.023(7)
C42A 0.138(13) 0.049(8) 0.085(10) 0.001(7) -0.019(11) -0.028(9)
C43A 0.065(9) 0.060(8) 0.129(13) -0.034(9) -0.002(9) -0.004(8)

loop_
_atom_type_symbol
_atom_type_description
_atom_type_scat_dispersion_real
_atom_type_scat_dispersion_imag
_atom_type_scat_source
C C 0.0033 0.0016 'International Tables Vol C Tables 4.2.6.8 and 6.1.1.4'
H H 0.0000 0.0000 'International Tables Vol C Tables 4.2.6.8 and 6.1.1.4'
N N 0.0061 0.0033 'International Tables Vol C Tables 4.2.6.8 and 6.1.1.4'
O O 0.0106 0.0060 'International Tables Vol C Tables 4.2.6.8 and 6.1.1.4'
Tb Tb -0.1723 4.1537 'International Tables Vol C Tables 4.2.6.8 and 6.1.1.4'

loop_
_geom_angle_atom_site_label_1
_geom_angle_atom_site_label_2
_geom_angle_atom_site_label_3
_geom_angle
_geom_angle_site_symmetry_1
_geom_angle_site_symmetry_3
O1 Tb1 O3 137.7(2) . .
O1 Tb1 O4 79.4(2) . .
O1 Tb1 O6 143.7(2) . .
O1 Tb1 N1 110.1(2) . .
O1 Tb1 N2 72.0(3) . .
O2 Tb1 O1 72.9(2) . .
O2 Tb1 O3 140.3(2) . .
O2 Tb1 O4 148.0(2) . .
O2 Tb1 O6 80.1(2) . .
O2 Tb1 N1 72.5(2) . .
O2 Tb1 N2 105.0(3) . .
O3 Tb1 N1 72.5(3) . .
O3 Tb1 N2 73.4(3) . .
O4 Tb1 O3 71.6(2) . .
O4 Tb1 O6 116.2(2) . .
O4 Tb1 N1 133.6(3) . .
O4 Tb1 N2 80.6(3) . .
O5 Tb1 O1 80.4(2) . .
O5 Tb1 O2 82.9(2) . .
O5 Tb1 O3 120.5(2) . .
O5 Tb1 O4 76.9(2) . .
O5 Tb1 O6 72.5(2) . .
O5 Tb1 N1 148.2(3) . .
O5 Tb1 N2 147.0(2) . .
O6 Tb1 O3 78.0(2) . .
O6 Tb1 N1 83.5(2) . .
O6 Tb1 N2 140.0(2) . .
N1 Tb1 N2 61.5(3) . .
C15 O1 Tb1 137.2(7) . .
C17 O2 Tb1 136.3(6) . .
C26 O3 Tb1 133.7(6) . .
C28 O4 Tb1 136.5(6) . .
C37 O5 Tb1 134.1(7) . .
C39 O6 Tb1 135.0(6) . .
C1 N1 Tb1 118.5(6) . .
C5 N1 Tb1 122.5(6) . .
C5 N1 C1 118.7(8) . .
C6 N2 Tb1 122.7(7) . .
C6 N2 C10 118.8(10) . .
C10 N2 Tb1 118.3(7) . .
N1 C1 H1 118.3 . .
N1 C1 C2 123.4(10) . .
C2 C1 H1 118.3 . .
C1 C2 H2 121.1 . .
C3 C2 C1 117.9(10) . .
C3 C2 H2 121.1 . .
C2 C3 H3 120.5 . .
C2 C3 C4 119.1(10) . .
C4 C3 H3 120.5 . .
C3 C4 H4 120.0 . .
C5 C4 C3 120.1(10) . .
C5 C4 H4 120.0 . .
N1 C5 C4 120.8(9) . .
N1 C5 C6 116.8(9) . .
C4 C5 C6 122.4(9) . .
N2 C6 C5 115.9(9) . .
N2 C6 C7 121.4(10) . .
C7 C6 C5 122.7(10) . .
C6 C7 H7 120.1 . .
C8 C7 C6 119.7(11) . .
C8 C7 H7 120.1 . .
C7 C8 H8 120.7 . .
C9 C8 C7 118.5(12) . .
C9 C8 H8 120.7 . .
C8 C9 H9 120.6 . .
C8 C9 C10 118.8(12) . .
C10 C9 H9 120.6 . .
N2 C10 C9 122.7(11) . .
N2 C10 H10 118.6 . .
C9 C10 H10 118.6 . .
H11D C11 H11E 109.5 . .
H11D C11 H11F 109.5 . .
H11E C11 H11F 109.5 . .
C14 C11 H11D 109.5 . .
C14 C11 H11E 109.5 . .
C14 C11 H11F 109.5 . .
H12D C12 H12E 109.5 . .
H12D C12 H12F 109.5 . .
H12E C12 H12F 109.5 . .
C14 C12 H12D 109.5 . .
C14 C12 H12E 109.5 . .
C14 C12 H12F 109.5 . .
H13D C13 H13E 109.5 . .
H13D C13 H13F 109.5 . .
H13E C13 H13F 109.5 . .
C14 C13 H13D 109.5 . .
C14 C13 H13E 109.5 . .
C14 C13 H13F 109.5 . .
C11 C14 C12 100.3(13) . .
C11 C14 C13 118.5(12) . .
C11 C14 C15 110.4(10) . .
C13 C14 C12 103.1(12) . .
C13 C14 C15 116.1(9) . .
C15 C14 C12 105.9(11) . .
O1 C15 C14 115.8(10) . .
O1 C15 C16 124.8(9) . .
C16 C15 C14 119.4(9) . .
C15 C16 H16 118.2 . .
C17 C16 C15 123.6(9) . .
C17 C16 H16 118.2 . .
O2 C17 C16 124.0(9) . .
O2 C17 C18 114.8(8) . .
C16 C17 C18 121.2(9) . .
C19 C18 C17 108.6(10) . .
C19 C18 C20 110.5(12) . .
C19 C18 C21 110.9(12) . .
C20 C18 C17 113.6(9) . .
C21 C18 C17 106.4(9) . .
C21 C18 C20 106.8(12) . .
C18 C19 H19D 109.5 . .
C18 C19 H19E 109.5 . .
C18 C19 H19F 109.5 . .
H19D C19 H19E 109.5 . .
H19D C19 H19F 109.5 . .
H19E C19 H19F 109.5 . .
C18 C20 H20D 109.5 . .
C18 C20 H20E 109.5 . .
C18 C20 H20F 109.5 . .
H20D C20 H20E 109.5 . .
H20D C20 H20F 109.5 . .
H20E C20 H20F 109.5 . .
C18 C21 H21D 109.5 . .
C18 C21 H21E 109.5 . .
C18 C21 H21F 109.5 . .
H21D C21 H21E 109.5 . .
H21D C21 H21F 109.5 . .
H21E C21 H21F 109.5 . .
H22D C22 H22E 109.5 . .
H22D C22 H22F 109.5 . .
H22E C22 H22F 109.5 . .
C25 C22 H22D 109.5 . .
C25 C22 H22E 109.5 . .
C25 C22 H22F 109.5 . .
H23D C23 H23E 109.5 . .
H23D C23 H23F 109.5 . .
H23E C23 H23F 109.5 . .
C25 C23 H23D 109.5 . .
C25 C23 H23E 109.5 . .
C25 C23 H23F 109.5 . .
H24D C24 H24E 109.5 . .
H24D C24 H24F 109.5 . .
H24E C24 H24F 109.5 . .
C25 C24 H24D 109.5 . .
C25 C24 H24E 109.5 . .
C25 C24 H24F 109.5 . .
C22 C25 C23 109.8(11) . .
C22 C25 C24 108.0(13) . .
C22 C25 C26 110.4(10) . .
C23 C25 C24 110.0(12) . .
C23 C25 C26 110.1(12) . .
C24 C25 C26 108.7(9) . .
O3 C26 C25 117.8(10) . .
O3 C26 C27 124.0(9) . .
C27 C26 C25 118.1(10) . .
C26 C27 H27 117.5 . .
C26 C27 C28 125.0(10) . .
C28 C27 H27 117.5 . .
O4 C28 C27 123.3(9) . .
O4 C28 C29 117.2(9) . .
C27 C28 C29 119.5(10) . .
C30 C29 C28 111.5(10) . .
C30 C29 C31 108.4(10) . .
C31 C29 C28 108.5(10) . .
C32 C29 C28 109.7(9) . .
C32 C29 C30 110.3(11) . .
C32 C29 C31 108.4(12) . .
C29 C30 H30D 109.5 . .
C29 C30 H30E 109.5 . .
C29 C30 H30F 109.5 . .
H30D C30 H30E 109.5 . .
H30D C30 H30F 109.5 . .
H30E C30 H30F 109.5 . .
C29 C31 H31D 109.5 . .
C29 C31 H31E 109.5 . .
C29 C31 H31F 109.5 . .
H31D C31 H31E 109.5 . .
H31D C31 H31F 109.5 . .
H31E C31 H31F 109.5 . .
C29 C32 H32D 109.5 . .
C29 C32 H32E 109.5 . .
C29 C32 H32F 109.5 . .
H32D C32 H32E 109.5 . .
H32D C32 H32F 109.5 . .
H32E C32 H32F 109.5 . .
H33D C33 H33E 109.5 . .
H33D C33 H33F 109.5 . .
H33E C33 H33F 109.5 . .
C36 C33 H33D 109.5 . .
C36 C33 H33E 109.5 . .
C36 C33 H33F 109.5 . .
H34D C34 H34E 109.5 . .
H34D C34 H34F 109.5 . .
H34E C34 H34F 109.5 . .
C36 C34 H34D 109.5 . .
C36 C34 H34E 109.5 . .
C36 C34 H34F 109.5 . .
H35D C35 H35E 109.5 . .
H35D C35 H35F 109.5 . .
H35E C35 H35F 109.5 . .
C36 C35 H35D 109.5 . .
C36 C35 H35E 109.5 . .
C36 C35 H35F 109.5 . .
C33 C36 C34 106.3(11) . .
C33 C36 C35 113.9(12) . .
C33 C36 C37 108.4(9) . .
C35 C36 C34 106.8(10) . .
C35 C36 C37 114.4(9) . .
C37 C36 C34 106.5(9) . .
O5 C37 C36 114.4(9) . .
O5 C37 C38 124.6(9) . .
C38 C37 C36 121.0(9) . .
C37 C38 H38 118.0 . .
C37 C38 C39 123.9(9) . .
C39 C38 H38 118.0 . .
O6 C39 C38 123.7(9) . .
O6 C39 C40 117.9(9) . .
C38 C39 C40 118.3(9) . .
C41 C40 C39 110.7(8) . .
C41 C40 C42 108.1(10) . .
C41 C40 C43 108.9(10) . .
C42 C40 C39 108.8(9) . .
C43 C40 C39 110.4(9) . .
C43 C40 C42 109.9(12) . .
C40 C41 H41D 109.5 . .
C40 C41 H41E 109.5 . .
C40 C41 H41F 109.5 . .
H41D C41 H41E 109.5 . .
H41D C41 H41F 109.5 . .
H41E C41 H41F 109.5 . .
C40 C42 H42D 109.5 . .
C40 C42 H42E 109.5 . .
C40 C42 H42F 109.5 . .
H42D C42 H42E 109.5 . .
H42D C42 H42F 109.5 . .
H42E C42 H42F 109.5 . .
C40 C43 H43D 109.5 . .
C40 C43 H43E 109.5 . .
C40 C43 H43F 109.5 . .
H43D C43 H43E 109.5 . .
H43D C43 H43F 109.5 . .
H43E C43 H43F 109.5 . .
O1A Tb2 O2A 72.5(3) . .
O1A Tb2 O3A 139.9(2) . .
O1A Tb2 O4A 85.1(3) . .
O1A Tb2 O5A 81.9(3) . .
O1A Tb2 O6A 142.5(2) . .
O1A Tb2 N1A 101.8(3) . .
O1A Tb2 N2A 70.4(3) . .
O2A Tb2 N1A 71.4(3) . .
O2A Tb2 N2A 110.3(3) . .
O3A Tb2 O2A 139.1(3) . .
O3A Tb2 N1A 76.4(3) . .
O3A Tb2 N2A 74.1(2) . .
O4A Tb2 O2A 148.6(2) . .
O4A Tb2 O3A 71.5(2) . .
O4A Tb2 O6A 113.8(3) . .
O4A Tb2 N1A 136.1(3) . .
O4A Tb2 N2A 81.1(3) . .
O5A Tb2 O2A 79.9(3) . .
O5A Tb2 O3A 120.7(2) . .
O5A Tb2 O4A 75.4(2) . .
O5A Tb2 O6A 72.8(2) . .
O5A Tb2 N1A 148.2(3) . .
O5A Tb2 N2A 144.9(3) . .
O6A Tb2 O2A 76.1(2) . .
O6A Tb2 O3A 77.5(2) . .
O6A Tb2 N1A 86.8(3) . .
O6A Tb2 N2A 141.5(3) . .
N1A Tb2 N2A 61.7(3) . .
C15A O1A Tb2 138.6(7) . .
C17A O2A Tb2 136.3(7) . .
C26A O3A Tb2 135.5(7) . .
C28A O4A Tb2 137.5(7) . .
C37A O5A Tb2 135.4(7) . .
C39A O6A Tb2 133.7(6) . .
C1A N1A Tb2 117.5(7) . .
C1A N1A C5A 119.2(9) . .
C5A N1A Tb2 123.1(7) . .
C6A N2A Tb2 123.0(7) . .
C10A N2A Tb2 119.3(7) . .
C10A N2A C6A 117.3(9) . .
N1A C1A H1A 118.6 . .
N1A C1A C2A 122.8(11) . .
C2A C1A H1A 118.6 . .
C1A C2A H2A 120.8 . .
C3A C2A C1A 118.4(12) . .
C3A C2A H2A 120.8 . .
C2A C3A H3A 120.0 . .
C2A C3A C4A 119.9(11) . .
C4A C3A H3A 120.0 . .
C3A C4A H4A 120.7 . .
C3A C4A C5A 118.5(11) . .
C5A C4A H4A 120.7 . .
N1A C5A C4A 121.1(10) . .
N1A C5A C6A 116.8(9) . .
C4A C5A C6A 122.1(10) . .
N2A C6A C5A 114.9(9) . .
N2A C6A C7A 122.8(10) . .
C7A C6A C5A 122.3(9) . .
C6A C7A H7A 120.7 . .
C8A C7A C6A 118.5(10) . .
C8A C7A H7A 120.7 . .
C7A C8A H8A 120.2 . .
C9A C8A C7A 119.7(10) . .
C9A C8A H8A 120.2 . .
C8A C9A H9A 120.6 . .
C8A C9A C10A 118.8(11) . .
C10A C9A H9A 120.6 . .
N2A C10A C9A 122.7(10) . .
N2A C10A H10A 118.6 . .
C9A C10A H10A 118.6 . .
H11A C11A H11B 109.5 . .
H11A C11A H11C 109.5 . .
H11B C11A H11C 109.5 . .
C14A C11A H11A 109.5 . .
C14A C11A H11B 109.5 . .
C14A C11A H11C 109.5 . .
H12A C12A H12B 109.5 . .
H12A C12A H12C 109.5 . .
H12B C12A H12C 109.5 . .
C14A C12A H12A 109.5 . .
C14A C12A H12B 109.5 . .
C14A C12A H12C 109.5 . .
H13A C13A H13B 109.5 . .
H13A C13A H13C 109.5 . .
H13B C13A H13C 109.5 . .
C14A C13A H13A 109.5 . .
C14A C13A H13B 109.5 . .
C14A C13A H13C 109.5 . .
C11A C14A C15A 107.1(10) . .
C12A C14A C11A 110.3(12) . .
C12A C14A C13A 109.6(12) . .
C12A C14A C15A 108.1(11) . .
C13A C14A C11A 109.0(12) . .
C13A C14A C15A 112.8(11) . .
O1A C15A C14A 113.9(10) . .
O1A C15A C16A 124.2(10) . .
C16A C15A C14A 121.9(11) . .
C15A C16A H16A 118.3 . .
C15A C16A C17A 123.4(11) . .
C17A C16A H16A 118.3 . .
O2A C17A C16A 124.9(11) . .
O2A C17A C18A 116.3(10) . .
C16A C17A C18A 118.7(10) . .
C17A C18A C85 104.9(15) . .
C17A C18A C20A 114.6(15) . .
C17A C18A C86 105.1(12) . .
C21A C18A C17A 111.2(16) . .
C21A C18A C85 98(2) . .
C84A C18A C17A 114.5(16) . .
C84A C18A C21A 121(2) . .
C84A C18A C85 105(2) . .
C19A C18A C17A 110.4(15) . .
C19A C18A C20A 112.9(19) . .
C19A C18A C86 106.9(16) . .
C86 C18A C20A 106.3(17) . .
C26A C25A C24A 109.4(15) . .
C26A C25A C56 110.4(16) . .
C26A C25A C23A 110.8(14) . .
C24A C25A C56 109.2(19) . .
C54 C25A C26A 107.7(15) . .
C54 C25A C24A 113.5(19) . .
C54 C25A C56 106.6(19) . .
C22A C25A C26A 117.7(19) . .
C22A C25A C23A 106(2) . .
C22A C25A C55 107(2) . .
C55 C25A C26A 105.9(15) . .
C55 C25A C23A 108.9(19) . .
O3A C26A C25A 113.0(11) . .
O3A C26A C27A 123.8(10) . .
C27A C26A C25A 123.2(12) . .
C26A C27A H27A 117.8 . .
C26A C27A C28A 124.3(11) . .
C28A C27A H27A 117.8 . .
O4A C28A C27A 124.4(10) . .
O4A C28A C29A 113.4(9) . .
C27A C28A C29A 122.2(9) . .
C28A C29A C31A 107.7(9) . .
C30A C29A C28A 115.1(10) . .
C30A C29A C31A 107.8(10) . .
C32A C29A C28A 108.9(9) . .
C32A C29A C30A 108.5(10) . .
C32A C29A C31A 108.7(11) . .
C29A C30A H30A 109.5 . .
C29A C30A H30B 109.5 . .
C29A C30A H30C 109.5 . .
H30A C30A H30B 109.5 . .
H30A C30A H30C 109.5 . .
H30B C30A H30C 109.5 . .
C29A C31A H31A 109.5 . .
C29A C31A H31B 109.5 . .
C29A C31A H31C 109.5 . .
H31A C31A H31B 109.5 . .
H31A C31A H31C 109.5 . .
H31B C31A H31C 109.5 . .
C29A C32A H32A 109.5 . .
C29A C32A H32B 109.5 . .
C29A C32A H32C 109.5 . .
H32A C32A H32B 109.5 . .
H32A C32A H32C 109.5 . .
H32B C32A H32C 109.5 . .
C37A C36A C75 107.7(15) . .
C37A C36A C33A 109.5(11) . .
C73 C36A C37A 116.6(16) . .
C73 C36A C74A 115(2) . .
C73 C36A C75 108.7(19) . .
C74A C36A C37A 107.5(14) . .
C74A C36A C75 99.5(19) . .
C34A C36A C37A 107.1(13) . .
C34A C36A C33A 105.3(13) . .
C35A C36A C37A 111.0(12) . .
C35A C36A C33A 110.2(15) . .
C35A C36A C34A 113.5(15) . .
O5A C37A C36A 115.3(9) . .
O5A C37A C38A 122.9(10) . .
C38A C37A C36A 121.9(9) . .
C37A C38A H38A 118.2 . .
C39A C38A C37A 123.7(10) . .
C39A C38A H38A 118.2 . .
O6A C39A C38A 125.7(10) . .
O6A C39A C40A 114.9(9) . .
C38A C39A C40A 119.4(10) . .
C41A C40A C39A 107.3(9) . .
C41A C40A C43A 106.7(12) . .
C42A C40A C39A 115.0(11) . .
C42A C40A C41A 108.7(12) . .
C42A C40A C43A 110.1(13) . .
C43A C40A C39A 108.7(9) . .
C40A C41A H41A 109.5 . .
C40A C41A H41B 109.5 . .
C40A C41A H41C 109.5 . .
H41A C41A H41B 109.5 . .
H41A C41A H41C 109.5 . .
H41B C41A H41C 109.5 . .
C40A C42A H42A 109.5 . .
C40A C42A H42B 109.5 . .
C40A C42A H42C 109.5 . .
H42A C42A H42B 109.5 . .
H42A C42A H42C 109.5 . .
H42B C42A H42C 109.5 . .
C40A C43A H43A 109.5 . .
C40A C43A H43B 109.5 . .
C40A C43A H43C 109.5 . .
H43A C43A H43B 109.5 . .
H43A C43A H43C 109.5 . .
H43B C43A H43C 109.5 . .
C18A C21A H21A 109.5 . .
C18A C21A H21B 109.5 . .
C18A C21A H21C 109.5 . .
H21A C21A H21B 109.5 . .
H21A C21A H21C 109.5 . .
H21B C21A H21C 109.5 . .
C25A C24A H24A 109.5 . .
C25A C24A H24B 109.5 . .
C25A C24A H24C 109.5 . .
H24A C24A H24B 109.5 . .
H24A C24A H24C 109.5 . .
H24B C24A H24C 109.5 . .
C25A C54 H54A 109.5 . .
C25A C54 H54B 109.5 . .
C25A C54 H54C 109.5 . .
H54A C54 H54B 109.5 . .
H54A C54 H54C 109.5 . .
H54B C54 H54C 109.5 . .
C25A C56 H56A 109.5 . .
C25A C56 H56B 109.5 . .
C25A C56 H56C 109.5 . .
H56A C56 H56B 109.5 . .
H56A C56 H56C 109.5 . .
H56B C56 H56C 109.5 . .
C36A C73 H73A 109.5 . .
C36A C73 H73B 109.5 . .
C36A C73 H73C 109.5 . .
H73A C73 H73B 109.5 . .
H73A C73 H73C 109.5 . .
H73B C73 H73C 109.5 . .
C36A C74A H74A 109.5 . .
C36A C74A H74B 109.5 . .
C36A C74A H74C 109.5 . .
H74A C74A H74B 109.5 . .
H74A C74A H74C 109.5 . .
H74B C74A H74C 109.5 . .
C36A C75 H75A 109.5 . .
C36A C75 H75B 109.5 . .
C36A C75 H75C 109.5 . .
H75A C75 H75B 109.5 . .
H75A C75 H75C 109.5 . .
H75B C75 H75C 109.5 . .
C18A C84A H84A 109.5 . .
C18A C84A H84B 109.5 . .
C18A C84A H84C 109.5 . .
H84A C84A H84B 109.5 . .
H84A C84A H84C 109.5 . .
H84B C84A H84C 109.5 . .
C18A C85 H85A 109.5 . .
C18A C85 H85B 109.5 . .
C18A C85 H85C 109.5 . .
H85A C85 H85B 109.5 . .
H85A C85 H85C 109.5 . .
H85B C85 H85C 109.5 . .
C18A C19A H19A 109.5 . .
C18A C19A H19B 109.5 . .
C18A C19A H19C 109.5 . .
H19A C19A H19B 109.5 . .
H19A C19A H19C 109.5 . .
H19B C19A H19C 109.5 . .
C18A C20A H20A 109.5 . .
C18A C20A H20B 109.5 . .
C18A C20A H20C 109.5 . .
H20A C20A H20B 109.5 . .
H20A C20A H20C 109.5 . .
H20B C20A H20C 109.5 . .
C25A C22A H22A 109.5 . .
C25A C22A H22B 109.5 . .
C25A C22A H22C 109.5 . .
H22A C22A H22B 109.5 . .
H22A C22A H22C 109.5 . .
H22B C22A H22C 109.5 . .
C25A C23A H23A 109.5 . .
C25A C23A H23B 109.5 . .
C25A C23A H23C 109.5 . .
H23A C23A H23B 109.5 . .
H23A C23A H23C 109.5 . .
H23B C23A H23C 109.5 . .
C36A C33A H33A 109.5 . .
C36A C33A H33B 109.5 . .
C36A C33A H33C 109.5 . .
H33A C33A H33B 109.5 . .
H33A C33A H33C 109.5 . .
H33B C33A H33C 109.5 . .
C36A C34A H34A 109.5 . .
C36A C34A H34B 109.5 . .
C36A C34A H34C 109.5 . .
H34A C34A H34B 109.5 . .
H34A C34A H34C 109.5 . .
H34B C34A H34C 109.5 . .
C36A C35A H35A 109.5 . .
C36A C35A H35B 109.5 . .
C36A C35A H35C 109.5 . .
H35A C35A H35B 109.5 . .
H35A C35A H35C 109.5 . .
H35B C35A H35C 109.5 . .
C25A C55 H55A 109.5 . .
C25A C55 H55B 109.5 . .
C25A C55 H55C 109.5 . .
H55A C55 H55B 109.5 . .
H55A C55 H55C 109.5 . .
H55B C55 H55C 109.5 . .
C18A C86 H86A 109.5 . .
C18A C86 H86B 109.5 . .
C18A C86 H86C 109.5 . .
H86A C86 H86B 109.5 . .
H86A C86 H86C 109.5 . .
H86B C86 H86C 109.5 . .

loop_
_geom_bond_atom_site_label_1
_geom_bond_atom_site_label_2
_geom_bond_distance
_geom_bond_site_symmetry_2
Tb1 O1 2.316(6) .
Tb1 O2 2.315(6) .
Tb1 O3 2.374(6) .
Tb1 O4 2.322(7) .
Tb1 O5 2.295(7) .
Tb1 O6 2.344(6) .
Tb1 N1 2.593(7) .
Tb1 N2 2.614(9) .
O1 C15 1.226(11) .
O2 C17 1.277(10) .
O3 C26 1.250(12) .
O4 C28 1.269(12) .
O5 C37 1.261(11) .
O6 C39 1.246(11) .
N1 C1 1.339(12) .
N1 C5 1.330(13) .
N2 C6 1.319(13) .
N2 C10 1.331(13) .
C1 H1 0.9500 .
C1 C2 1.373(14) .
C2 H2 0.9500 .
C2 C3 1.362(15) .
C3 H3 0.9500 .
C3 C4 1.383(15) .
C4 H4 0.9500 .
C4 C5 1.375(14) .
C5 C6 1.489(14) .
C6 C7 1.388(15) .
C7 H7 0.9500 .
C7 C8 1.367(17) .
C8 H8 0.9500 .
C8 C9 1.367(17) .
C9 H9 0.9500 .
C9 C10 1.374(18) .
C10 H10 0.9500 .
C11 H11D 0.9800 .
C11 H11E 0.9800 .
C11 H11F 0.9800 .
C11 C14 1.433(17) .
C12 H12D 0.9800 .
C12 H12E 0.9800 .
C12 H12F 0.9800 .
C12 C14 1.61(2) .
C13 H13D 0.9800 .
C13 H13E 0.9800 .
C13 H13F 0.9800 .
C13 C14 1.454(15) .
C14 C15 1.562(13) .
C15 C16 1.418(16) .
C16 H16 0.9500 .
C16 C17 1.397(13) .
C17 C18 1.547(15) .
C18 C19 1.490(19) .
C18 C20 1.520(17) .
C18 C21 1.512(18) .
C19 H19D 0.9800 .
C19 H19E 0.9800 .
C19 H19F 0.9800 .
C20 H20D 0.9800 .
C20 H20E 0.9800 .
C20 H20F 0.9800 .
C21 H21D 0.9800 .
C21 H21E 0.9800 .
C21 H21F 0.9800 .
C22 H22D 0.9800 .
C22 H22E 0.9800 .
C22 H22F 0.9800 .
C22 C25 1.524(18) .
C23 H23D 0.9800 .
C23 H23E 0.9800 .
C23 H23F 0.9800 .
C23 C25 1.53(2) .
C24 H24D 0.9800 .
C24 H24E 0.9800 .
C24 H24F 0.9800 .
C24 C25 1.532(19) .
C25 C26 1.541(14) .
C26 C27 1.388(15) .
C27 H27 0.9500 .
C27 C28 1.399(15) .
C28 C29 1.535(14) .
C29 C30 1.518(16) .
C29 C31 1.526(18) .
C29 C32 1.496(17) .
C30 H30D 0.9800 .
C30 H30E 0.9800 .
C30 H30F 0.9800 .
C31 H31D 0.9800 .
C31 H31E 0.9800 .
C31 H31F 0.9800 .
C32 H32D 0.9800 .
C32 H32E 0.9800 .
C32 H32F 0.9800 .
C33 H33D 0.9800 .
C33 H33E 0.9800 .
C33 H33F 0.9800 .
C33 C36 1.488(16) .
C34 H34D 0.9800 .
C34 H34E 0.9800 .
C34 H34F 0.9800 .
C34 C36 1.556(16) .
C35 H35D 0.9800 .
C35 H35E 0.9800 .
C35 H35F 0.9800 .
C35 C36 1.498(16) .
C36 C37 1.553(13) .
C37 C38 1.386(13) .
C38 H38 0.9500 .
C38 C39 1.416(13) .
C39 C40 1.538(13) .
C40 C41 1.506(15) .
C40 C42 1.522(17) .
C40 C43 1.522(17) .
C41 H41D 0.9800 .
C41 H41E 0.9800 .
C41 H41F 0.9800 .
C42 H42D 0.9800 .
C42 H42E 0.9800 .
C42 H42F 0.9800 .
C43 H43D 0.9800 .
C43 H43E 0.9800 .
C43 H43F 0.9800 .
Tb2 O1A 2.295(7) .
Tb2 O2A 2.348(7) .
Tb2 O3A 2.337(7) .
Tb2 O4A 2.326(7) .
Tb2 O5A 2.308(7) .
Tb2 O6A 2.331(6) .
Tb2 N1A 2.587(8) .
Tb2 N2A 2.620(8) .
O1A C15A 1.258(13) .
O2A C17A 1.242(13) .
O3A C26A 1.283(14) .
O4A C28A 1.261(11) .
O5A C37A 1.256(12) .
O6A C39A 1.245(12) .
N1A C1A 1.312(14) .
N1A C5A 1.344(13) .
N2A C6A 1.339(13) .
N2A C10A 1.329(13) .
C1A H1A 0.9500 .
C1A C2A 1.391(16) .
C2A H2A 0.9500 .
C2A C3A 1.349(17) .
C3A H3A 0.9500 .
C3A C4A 1.383(16) .
C4A H4A 0.9500 .
C4A C5A 1.390(14) .
C5A C6A 1.498(15) .
C6A C7A 1.382(14) .
C7A H7A 0.9500 .
C7A C8A 1.367(15) .
C8A H8A 0.9500 .
C8A C9A 1.347(15) .
C9A H9A 0.9500 .
C9A C10A 1.391(14) .
C10A H10A 0.9500 .
C11A H11A 0.9800 .
C11A H11B 0.9800 .
C11A H11C 0.9800 .
C11A C14A 1.528(19) .
C12A H12A 0.9800 .
C12A H12B 0.9800 .
C12A H12C 0.9800 .
C12A C14A 1.485(18) .
C13A H13A 0.9800 .
C13A H13B 0.9800 .
C13A H13C 0.9800 .
C13A C14A 1.518(18) .
C14A C15A 1.550(15) .
C15A C16A 1.390(16) .
C16A H16A 0.9500 .
C16A C17A 1.416(16) .
C17A C18A 1.558(16) .
C18A C21A 1.42(3) .
C18A C84A 1.37(3) .
C18A C85 1.64(4) .
C18A C19A 1.46(3) .
C18A C20A 1.62(3) .
C18A C86 1.62(3) .
C25A C26A 1.546(16) .
C25A C24A 1.55(3) .
C25A C54 1.48(3) .
C25A C56 1.62(3) .
C25A C22A 1.47(4) .
C25A C23A 1.56(3) .
C25A C55 1.53(3) .
C26A C27A 1.372(17) .
C27A H27A 0.9500 .
C27A C28A 1.382(15) .
C28A C29A 1.528(16) .
C29A C30A 1.517(17) .
C29A C31A 1.530(15) .
C29A C32A 1.515(17) .
C30A H30A 0.9800 .
C30A H30B 0.9800 .
C30A H30C 0.9800 .
C31A H31A 0.9800 .
C31A H31B 0.9800 .
C31A H31C 0.9800 .
C32A H32A 0.9800 .
C32A H32B 0.9800 .
C32A H32C 0.9800 .
C36A C37A 1.538(15) .
C36A C73 1.42(3) .
C36A C74A 1.52(3) .
C36A C75 1.58(3) .
C36A C33A 1.61(2) .
C36A C34A 1.49(3) .
C36A C35A 1.45(2) .
C37A C38A 1.421(15) .
C38A H38A 0.9500 .
C38A C39A 1.397(15) .
C39A C40A 1.566(14) .
C40A C41A 1.494(18) .
C40A C42A 1.458(18) .
C40A C43A 1.504(18) .
C41A H41A 0.9800 .
C41A H41B 0.9800 .
C41A H41C 0.9800 .
C42A H42A 0.9800 .
C42A H42B 0.9800 .
C42A H42C 0.9800 .
C43A H43A 0.9800 .
C43A H43B 0.9800 .
C43A H43C 0.9800 .
C21A H21A 0.9800 .
C21A H21B 0.9800 .
C21A H21C 0.9800 .
C24A H24A 0.9800 .
C24A H24B 0.9800 .
C24A H24C 0.9800 .
C54 H54A 0.9800 .
C54 H54B 0.9800 .
C54 H54C 0.9800 .
C56 H56A 0.9800 .
C56 H56B 0.9800 .
C56 H56C 0.9800 .
C73 H73A 0.9800 .
C73 H73B 0.9800 .
C73 H73C 0.9800 .
C74A H74A 0.9800 .
C74A H74B 0.9800 .
C74A H74C 0.9800 .
C75 H75A 0.9800 .
C75 H75B 0.9800 .
C75 H75C 0.9800 .
C84A H84A 0.9800 .
C84A H84B 0.9800 .
C84A H84C 0.9800 .
C85 H85A 0.9800 .
C85 H85B 0.9800 .
C85 H85C 0.9800 .
C19A H19A 0.9800 .
C19A H19B 0.9800 .
C19A H19C 0.9800 .
C20A H20A 0.9800 .
C20A H20B 0.9800 .
C20A H20C 0.9800 .
C22A H22A 0.9800 .
C22A H22B 0.9800 .
C22A H22C 0.9800 .
C23A H23A 0.9800 .
C23A H23B 0.9800 .
C23A H23C 0.9800 .
C33A H33A 0.9800 .
C33A H33B 0.9800 .
C33A H33C 0.9800 .
C34A H34A 0.9800 .
C34A H34B 0.9800 .
C34A H34C 0.9800 .
C35A H35A 0.9800 .
C35A H35B 0.9800 .
C35A H35C 0.9800 .
C55 H55A 0.9800 .
C55 H55B 0.9800 .
C55 H55C 0.9800 .
C86 H86A 0.9800 .
C86 H86B 0.9800 .
C86 H86C 0.9800 .

loop_
_geom_torsion_atom_site_label_1
_geom_torsion_atom_site_label_2
_geom_torsion_atom_site_label_3
_geom_torsion_atom_site_label_4
_geom_torsion
_geom_torsion_site_symmetry_1
_geom_torsion_site_symmetry_2
_geom_torsion_site_symmetry_3
_geom_torsion_site_symmetry_4
Tb1 O1 C15 C14 -169.0(8) . . . .
Tb1 O1 C15 C16 8.2(18) . . . .
Tb1 O2 C17 C16 -6.6(16) . . . .
Tb1 O2 C17 C18 173.5(7) . . . .
Tb1 O3 C26 C25 153.1(8) . . . .
Tb1 O3 C26 C27 -24.0(16) . . . .
Tb1 O4 C28 C27 11.1(16) . . . .
Tb1 O4 C28 C29 -168.2(7) . . . .
Tb1 O5 C37 C36 155.1(7) . . . .
Tb1 O5 C37 C38 -25.9(16) . . . .
Tb1 O6 C39 C38 12.3(15) . . . .
Tb1 O6 C39 C40 -168.6(7) . . . .
Tb1 N1 C1 C2 173.0(8) . . . .
Tb1 N1 C5 C4 -172.5(8) . . . .
Tb1 N1 C5 C6 7.0(12) . . . .
Tb1 N2 C6 C5 -5.3(13) . . . .
Tb1 N2 C6 C7 175.5(9) . . . .
Tb1 N2 C10 C9 -174.8(10) . . . .
O1 C15 C16 C17 2.8(19) . . . .
O2 C17 C18 C19 -58.3(14) . . . .
O2 C17 C18 C20 178.4(11) . . . .
O2 C17 C18 C21 61.2(13) . . . .
O3 C26 C27 C28 0.7(18) . . . .
O4 C28 C29 C30 129.6(10) . . . .
O4 C28 C29 C31 -111.1(11) . . . .
O4 C28 C29 C32 7.1(15) . . . .
O5 C37 C38 C39 2.4(17) . . . .
O6 C39 C40 C41 -0.2(14) . . . .
O6 C39 C40 C42 118.5(11) . . . .
O6 C39 C40 C43 -120.8(12) . . . .
N1 C1 C2 C3 -0.7(16) . . . .
N1 C5 C6 N2 -1.1(14) . . . .
N1 C5 C6 C7 178.1(11) . . . .
N2 C6 C7 C8 -1(2) . . . .
C1 N1 C5 C4 1.2(15) . . . .
C1 N1 C5 C6 -179.3(9) . . . .
C1 C2 C3 C4 2.0(16) . . . .
C2 C3 C4 C5 -1.8(17) . . . .
C3 C4 C5 N1 0.2(16) . . . .
C3 C4 C5 C6 -179.3(10) . . . .
C4 C5 C6 N2 178.4(10) . . . .
C4 C5 C6 C7 -2.4(18) . . . .
C5 N1 C1 C2 -1.0(15) . . . .
C5 C6 C7 C8 179.8(12) . . . .
C6 N2 C10 C9 0.5(18) . . . .
C6 C7 C8 C9 1(2) . . . .
C7 C8 C9 C10 0(2) . . . .
C8 C9 C10 N2 -1(2) . . . .
C10 N2 C6 C5 179.6(10) . . . .
C10 N2 C6 C7 0.4(17) . . . .
C11 C14 C15 O1 51.2(17) . . . .
C11 C14 C15 C16 -126.1(13) . . . .
C12 C14 C15 O1 -56.5(14) . . . .
C12 C14 C15 C16 126.2(13) . . . .
C13 C14 C15 O1 -170.2(13) . . . .
C13 C14 C15 C16 12.5(19) . . . .
C14 C15 C16 C17 179.9(11) . . . .
C15 C16 C17 O2 -3.4(17) . . . .
C15 C16 C17 C18 176.4(11) . . . .
C16 C17 C18 C19 121.9(13) . . . .
C16 C17 C18 C20 -1.4(16) . . . .
C16 C17 C18 C21 -118.6(12) . . . .
C22 C25 C26 O3 3.0(15) . . . .
C22 C25 C26 C27 -179.7(11) . . . .
C23 C25 C26 O3 124.3(11) . . . .
C23 C25 C26 C27 -58.4(14) . . . .
C24 C25 C26 O3 -115.2(13) . . . .
C24 C25 C26 C27 62.1(16) . . . .
C25 C26 C27 C28 -176.4(11) . . . .
C26 C27 C28 O4 6.1(18) . . . .
C26 C27 C28 C29 -174.7(11) . . . .
C27 C28 C29 C30 -49.7(14) . . . .
C27 C28 C29 C31 69.5(14) . . . .
C27 C28 C29 C32 -172.2(11) . . . .
C33 C36 C37 O5 60.2(14) . . . .
C33 C36 C37 C38 -118.9(13) . . . .
C34 C36 C37 O5 -53.7(12) . . . .
C34 C36 C37 C38 127.1(11) . . . .
C35 C36 C37 O5 -171.5(11) . . . .
C35 C36 C37 C38 9.4(16) . . . .
C36 C37 C38 C39 -178.6(10) . . . .
C37 C38 C39 O6 4.1(17) . . . .
C37 C38 C39 C40 -175.0(10) . . . .
C38 C39 C40 C41 178.9(10) . . . .
C38 C39 C40 C42 -62.4(13) . . . .
C38 C39 C40 C43 58.3(14) . . . .
Tb2 O1A C15A C14A -178.5(8) . . . .
Tb2 O1A C15A C16A -2.2(18) . . . .
Tb2 O2A C17A C16A -0.7(17) . . . .
Tb2 O2A C17A C18A 177.2(8) . . . .
Tb2 O3A C26A C25A 160.0(7) . . . .
Tb2 O3A C26A C27A -21.6(16) . . . .
Tb2 O4A C28A C27A -1.7(16) . . . .
Tb2 O4A C28A C29A 179.5(6) . . . .
Tb2 O5A C37A C36A 159.7(7) . . . .
Tb2 O5A C37A C38A -20.0(15) . . . .
Tb2 O6A C39A C38A 14.2(16) . . . .
Tb2 O6A C39A C40A -167.3(7) . . . .
Tb2 N1A C1A C2A -176.0(9) . . . .
Tb2 N1A C5A C4A 176.4(8) . . . .
Tb2 N1A C5A C6A -5.1(12) . . . .
Tb2 N2A C6A C5A 6.6(12) . . . .
Tb2 N2A C6A C7A -172.3(7) . . . .
Tb2 N2A C10A C9A 174.7(9) . . . .
O1A C15A C16A C17A 5.6(18) . . . .
O2A C17A C18A C21A 3(2) . . . .
O2A C17A C18A C84A 144.8(19) . . . .
O2A C17A C18A C85 -101.2(18) . . . .
O2A C17A C18A C19A -63.6(18) . . . .
O2A C17A C18A C20A 167.7(16) . . . .
O2A C17A C18A C86 51.4(15) . . . .
O3A C26A C27A C28A 3.8(18) . . . .
O4A C28A C29A C30A 178.8(10) . . . .
O4A C28A C29A C31A -61.0(12) . . . .
O4A C28A C29A C32A 56.7(12) . . . .
O5A C37A C38A C39A -3.2(16) . . . .
O6A C39A C40A C41A -69.5(13) . . . .
O6A C39A C40A C42A 169.5(13) . . . .
O6A C39A C40A C43A 45.5(14) . . . .
N1A C1A C2A C3A 0.8(19) . . . .
N1A C5A C6A N2A -1.0(13) . . . .
N1A C5A C6A C7A 177.9(9) . . . .
N2A C6A C7A C8A -0.3(15) . . . .
C1A N1A C5A C4A 2.6(16) . . . .
C1A N1A C5A C6A -179.0(10) . . . .
C1A C2A C3A C4A -0.6(19) . . . .
C2A C3A C4A C5A 1.3(18) . . . .
C3A C4A C5A N1A -2.3(16) . . . .
C3A C4A C5A C6A 179.3(10) . . . .
C4A C5A C6A N2A 177.5(10) . . . .
C4A C5A C6A C7A -3.6(16) . . . .
C5A N1A C1A C2A -1.8(18) . . . .
C5A C6A C7A C8A -179.1(9) . . . .
C6A N2A C10A C9A 1.7(17) . . . .
C6A C7A C8A C9A -1.8(15) . . . .
C7A C8A C9A C10A 3.8(17) . . . .
C8A C9A C10A N2A -3.8(18) . . . .
C10A N2A C6A C5A 179.3(9) . . . .
C10A N2A C6A C7A 0.4(15) . . . .
C11A C14A C15A O1A -55.1(13) . . . .
C11A C14A C15A C16A 128.5(12) . . . .
C12A C14A C15A O1A 63.7(14) . . . .
C12A C14A C15A C16A -112.7(13) . . . .
C13A C14A C15A O1A -175.0(11) . . . .
C13A C14A C15A C16A 8.6(17) . . . .
C14A C15A C16A C17A -178.4(11) . . . .
C15A C16A C17A O2A -4.2(18) . . . .
C15A C16A C17A C18A 177.9(11) . . . .
C16A C17A C18A C21A -178.7(18) . . . .
C16A C17A C18A C84A -37(2) . . . .
C16A C17A C18A C85 76.9(18) . . . .
C16A C17A C18A C19A 114.5(17) . . . .
C16A C17A C18A C20A -14(2) . . . .
C16A C17A C18A C86 -130.5(13) . . . .
C25A C26A C27A C28A -177.9(11) . . . .
C26A C27A C28A O4A 7.3(18) . . . .
C26A C27A C28A C29A -173.9(10) . . . .
C27A C28A C29A C30A -0.1(15) . . . .
C27A C28A C29A C31A 120.1(11) . . . .
C27A C28A C29A C32A -122.2(12) . . . .
C36A C37A C38A C39A 177.2(10) . . . .
C37A C38A C39A O6A 5.6(17) . . . .
C37A C38A C39A C40A -172.8(9) . . . .
C38A C39A C40A C41A 109.1(13) . . . .
C38A C39A C40A C42A -11.9(17) . . . .
C38A C39A C40A C43A -135.9(12) . . . .
C24A C25A C26A O3A -53.9(17) . . . .
C24A C25A C26A C27A 127.7(17) . . . .
C54 C25A C26A O3A 69.9(17) . . . .
C54 C25A C26A C27A -108.5(17) . . . .
C56 C25A C26A O3A -174.1(15) . . . .
C56 C25A C26A C27A 7(2) . . . .
C73 C36A C37A O5A -166.2(17) . . . .
C73 C36A C37A C38A 13(2) . . . .
C74A C36A C37A O5A 62.6(17) . . . .
C74A C36A C37A C38A -117.7(16) . . . .
C75 C36A C37A O5A -43.8(17) . . . .
C75 C36A C37A C38A 135.9(16) . . . .
C22A C25A C26A O3A 168(2) . . . .
C22A C25A C26A C27A -10(2) . . . .
C23A C25A C26A O3A 46.3(18) . . . .
C23A C25A C26A C27A -132.1(17) . . . .
C33A C36A C37A O5A 147.7(12) . . . .
C33A C36A C37A C38A -32.7(15) . . . .
C34A C36A C37A O5A -98.6(13) . . . .
C34A C36A C37A C38A 81.0(14) . . . .
C35A C36A C37A O5A 25.7(16) . . . .
C35A C36A C37A C38A -154.6(13) . . . .
C55 C25A C26A O3A -71.6(17) . . . .
C55 C25A C26A C27A 110.0(17) . . . .
